data_4326344
loop_
_publ_author_name
'Hana Va\<nk\'atov\'a'
'Lies Broeckaert'
'Frank De Proft'
'Roman Olejn\'ik'
'Jan Turek'
'Zde\<nka Pad\<elkov\'a'
'Ale\<s R\%u\<zi\<cka'

_publ_section_title
;
 Tetrylenes Chelated by Hybrid Amido-Amino Ligand: Derivatives of
 2-[(N,N-Dimethylamino)methyl]aniline
;
_journal_name_full 'Inorganic Chemistry'
_journal_page_first 9454
_journal_page_last 9464
_journal_paper_doi 10.1021/ic2011056
_journal_volume 50
_journal_year 2011
_chemical_formula_moiety 'C9 H14 N2'
_chemical_formula_sum 'C9 H14 N2'
_chemical_formula_weight 150.22
_chemical_name_systematic
; 
 ? 
;
_space_group_IT_number 4
_symmetry_cell_setting monoclinic
_symmetry_space_group_name_Hall 'P 2yb'
_symmetry_space_group_name_H-M 'P 1 21 1'
_atom_sites_solution_hydrogens geom
_atom_sites_solution_primary direct
_atom_sites_solution_secondary difmap
_audit_creation_method SHELXL-97
_cell_angle_alpha 90
_cell_angle_beta 108.799(14)
_cell_angle_gamma 90
_cell_formula_units_Z 2
_cell_length_a 7.8690(12)
_cell_length_b 5.4450(11)
_cell_length_c 10.9081(12)
_cell_measurement_reflns_used 3093
_cell_measurement_temperature 150(1)
_cell_measurement_theta_max 27.5
_cell_measurement_theta_min 1
_cell_volume 442.44(13)
_computing_cell_refinement 'COLLECT and DENZO'
_computing_data_collection 'COLLECT (Hooft, 1998) and DENZO (Otwinowski & Minor, 1997)'
_computing_data_reduction 'COLLECT and DENZO'
_computing_molecular_graphics 'PLATON (Spek, 2003)'
_computing_publication_material 'SHELXL-97 (Sheldrick, 1997)'
_computing_structure_refinement 'SHELXL-97 (Sheldrick, 1997)'
_computing_structure_solution 'SIR92 (Altomare et al., 1994)'
_diffrn_ambient_temperature 150(1)
_diffrn_detector_area_resol_mean 9.091
_diffrn_measured_fraction_theta_full 0.982
_diffrn_measured_fraction_theta_max 0.982
_diffrn_measurement_device_type 'Bruker Nonius KappaCCD area detector'
_diffrn_measurement_method '\f and \w scans to fill the Ewald sphere'
_diffrn_radiation_monochromator graphite
_diffrn_radiation_source 'fine-focus sealed tube'
_diffrn_radiation_type MoK\a
_diffrn_radiation_wavelength 0.71073
_diffrn_reflns_av_R_equivalents 0.0432
_diffrn_reflns_av_sigmaI/netI 0.0449
_diffrn_reflns_limit_h_max 10
_diffrn_reflns_limit_h_min -10
_diffrn_reflns_limit_k_max 5
_diffrn_reflns_limit_k_min -7
_diffrn_reflns_limit_l_max 14
_diffrn_reflns_limit_l_min -13
_diffrn_reflns_number 3054
_diffrn_reflns_theta_full 27.50
_diffrn_reflns_theta_max 27.50
_diffrn_reflns_theta_min 1.97
_diffrn_standards_number 0
_exptl_absorpt_coefficient_mu 0.068
_exptl_absorpt_correction_T_max 0.996
_exptl_absorpt_correction_T_min 0.980
_exptl_absorpt_correction_type integration
_exptl_absorpt_process_details
;
gaussian integration (Coppens, 1970)
;
_exptl_crystal_colour colourless
_exptl_crystal_density_diffrn 1.128
_exptl_crystal_description plate
_exptl_crystal_F_000 164
_exptl_crystal_size_max 0.54
_exptl_crystal_size_mid 0.20
_exptl_crystal_size_min 0.09
_refine_diff_density_max 0.272
_refine_diff_density_min -0.233
_refine_diff_density_rms 0.045
_refine_ls_abs_structure_details 'Flack H D (1983), Acta Cryst. A39, 876-881'
_refine_ls_abs_structure_Flack 6(4)
_refine_ls_extinction_method none
_refine_ls_goodness_of_fit_ref 1.140
_refine_ls_hydrogen_treatment constr
_refine_ls_matrix_type full
_refine_ls_number_parameters 100
_refine_ls_number_reflns 1725
_refine_ls_number_restraints 1
_refine_ls_restrained_S_all 1.140
_refine_ls_R_factor_all 0.0575
_refine_ls_R_factor_gt 0.0471
_refine_ls_shift/su_max 0.000
_refine_ls_shift/su_mean 0.000
_refine_ls_structure_factor_coef Fsqd
_refine_ls_weighting_details 'calc w=1/[\s^2^(Fo^2^)+(0.0493P)^2^+0.1136P] where P=(Fo^2^+2Fc^2^)/3'
_refine_ls_weighting_scheme calc
_refine_ls_wR_factor_gt 0.1131
_refine_ls_wR_factor_ref 0.1229
_reflns_number_gt 1527
_reflns_number_total 1725
_reflns_threshold_expression >2sigma(I)
_cod_data_source_file ic2011056_si_001_01.cif
_cod_data_source_block 1
_cod_original_cell_volume 442.44(14)
_cod_original_sg_symbol_H-M 'P 21'
_cod_database_code 4326344

loop_
_symmetry_equiv_pos_as_xyz
'x, y, z'
'-x, y+1/2, -z'

loop_
_atom_site_label
_atom_site_type_symbol
_atom_site_fract_x
_atom_site_fract_y
_atom_site_fract_z
_atom_site_U_iso_or_equiv
_atom_site_adp_type
_atom_site_occupancy
_atom_site_symmetry_multiplicity
_atom_site_calc_flag
_atom_site_refinement_flags
N1 N 0.0008(2) 0.2479(4) 0.91861(16) 0.0313(4) Uani 1 1 d .
H1A H -0.0037 0.1402 0.9751 0.038 Uiso 1 1 d R
H1B H -0.0843 0.3534 0.8909 0.038 Uiso 1 1 d R
C1 C 0.1569(2) 0.4348(4) 0.78290(18) 0.0240(4) Uani 1 1 d .
N2 N -0.1673(2) 0.5267(3) 0.67864(17) 0.0293(4) Uani 1 1 d .
C3 C 0.2868(3) 0.0831(4) 0.9152(2) 0.0313(5) Uani 1 1 d .
H3 H 0.2822 -0.0364 0.9749 0.038 Uiso 1 1 d R
C2 C 0.1471(3) 0.2518(4) 0.87170(17) 0.0252(4) Uani 1 1 d .
C6 C 0.3040(3) 0.4376(4) 0.7389(2) 0.0297(5) Uani 1 1 d .
H6 H 0.3102 0.5566 0.6793 0.036 Uiso 1 1 d R
C7 C 0.0135(3) 0.6279(4) 0.7407(2) 0.0263(4) Uani 1 1 d .
H7A H 0.0131 0.7233 0.8157 0.032 Uiso 1 1 d R
H7B H 0.0424 0.7383 0.6805 0.032 Uiso 1 1 d R
C5 C 0.4416(3) 0.2672(5) 0.7812(2) 0.0355(5) Uani 1 1 d .
H5 H 0.5387 0.2718 0.7503 0.043 Uiso 1 1 d R
C4 C 0.4325(3) 0.0908(4) 0.8699(2) 0.0358(5) Uani 1 1 d .
H4 H 0.5247 -0.0232 0.8996 0.043 Uiso 1 1 d R
C8 C -0.1792(3) 0.4108(6) 0.5566(2) 0.0419(6) Uani 1 1 d .
H8A H -0.2962 0.3395 0.5194 0.050 Uiso 1 1 d R
H8B H -0.0897 0.2846 0.5714 0.050 Uiso 1 1 d R
H8C H -0.1596 0.5312 0.4983 0.050 Uiso 1 1 d R
C9 C -0.3000(3) 0.7234(6) 0.6580(3) 0.0522(8) Uani 1 1 d .
H9A H -0.2735 0.8496 0.6054 0.063 Uiso 1 1 d R
H9B H -0.2966 0.7914 0.7399 0.063 Uiso 1 1 d R
H9C H -0.4174 0.6579 0.6148 0.063 Uiso 1 1 d R

loop_
_atom_site_aniso_label
_atom_site_aniso_U_11
_atom_site_aniso_U_22
_atom_site_aniso_U_33
_atom_site_aniso_U_23
_atom_site_aniso_U_13
_atom_site_aniso_U_12
N1 0.0422(10) 0.0278(10) 0.0298(9) 0.0034(8) 0.0199(8) 0.0028(9)
C1 0.0232(9) 0.0237(11) 0.0218(9) -0.0025(8) 0.0028(7) -0.0027(8)
N2 0.0207(8) 0.0298(10) 0.0388(10) 0.0064(8) 0.0112(7) 0.0026(7)
C3 0.0355(11) 0.0265(12) 0.0264(10) 0.0016(8) 0.0021(8) -0.0028(9)
C2 0.0302(9) 0.0220(10) 0.0216(9) -0.0037(8) 0.0059(8) -0.0017(9)
C6 0.0243(9) 0.0341(12) 0.0296(10) 0.0023(9) 0.0070(8) -0.0019(9)
C7 0.0293(10) 0.0222(10) 0.0293(10) 0.0017(8) 0.0119(8) -0.0011(8)
C5 0.0238(9) 0.0397(13) 0.0413(12) 0.0010(11) 0.0084(9) 0.0017(10)
C4 0.0265(10) 0.0333(13) 0.0400(12) -0.0012(10) 0.0001(9) 0.0045(9)
C8 0.0338(11) 0.0483(15) 0.0378(12) -0.0033(12) 0.0033(9) -0.0036(12)
C9 0.0321(11) 0.0440(16) 0.085(2) 0.0199(15) 0.0255(13) 0.0136(12)

loop_
_atom_type_symbol
_atom_type_description
_atom_type_scat_dispersion_real
_atom_type_scat_dispersion_imag
_atom_type_scat_source
C C 0.0033 0.0016 'International Tables Vol C Tables 4.2.6.8 and 6.1.1.4'
H H 0.0000 0.0000 'International Tables Vol C Tables 4.2.6.8 and 6.1.1.4'
N N 0.0061 0.0033 'International Tables Vol C Tables 4.2.6.8 and 6.1.1.4'

loop_
_exptl_crystal_face_index_h
_exptl_crystal_face_index_k
_exptl_crystal_face_index_l
_exptl_crystal_face_perp_dist
0 0 1 0.067
0 0 -1 0.091
0 1 0 0.271
0 -1 0 0.222
-1 0 0 0.043
1 0 0 0.014

loop_
_geom_angle_atom_site_label_1
_geom_angle_atom_site_label_2
_geom_angle_atom_site_label_3
_geom_angle
C2 N1 H1A 120.0
C2 N1 H1B 120.0
H1A N1 H1B 120.0
C6 C1 C2 118.81(18)
C6 C1 C7 120.94(18)
C2 C1 C7 120.22(17)
C8 N2 C9 110.2(2)
C8 N2 C7 110.63(16)
C9 N2 C7 109.49(19)
C4 C3 C2 120.7(2)
C4 C3 H3 119.6
C2 C3 H3 119.7
C3 C2 N1 121.07(19)
C3 C2 C1 119.21(17)
N1 C2 C1 119.68(18)
C5 C6 C1 121.7(2)
C5 C6 H6 119.2
C1 C6 H6 119.1
N2 C7 C1 113.50(17)
N2 C7 H7A 108.9
C1 C7 H7A 108.8
N2 C7 H7B 108.9
C1 C7 H7B 108.9
H7A C7 H7B 107.7
C4 C5 C6 119.2(2)
C4 C5 H5 120.4
C6 C5 H5 120.4
C5 C4 C3 120.3(2)
C5 C4 H4 119.9
C3 C4 H4 119.8
N2 C8 H8A 109.5
N2 C8 H8B 109.3
H8A C8 H8B 109.5
N2 C8 H8C 109.6
H8A C8 H8C 109.5
H8B C8 H8C 109.5
N2 C9 H9A 109.6
N2 C9 H9B 109.6
H9A C9 H9B 109.5
N2 C9 H9C 109.3
H9A C9 H9C 109.5
H9B C9 H9C 109.5

loop_
_geom_bond_atom_site_label_1
_geom_bond_atom_site_label_2
_geom_bond_distance
N1 C2 1.402(3)
N1 H1A 0.8600
N1 H1B 0.8600
C1 C6 1.389(3)
C1 C2 1.409(3)
C1 C7 1.502(3)
N2 C8 1.449(3)
N2 C9 1.461(3)
N2 C7 1.471(3)
C3 C4 1.388(3)
C3 C2 1.393(3)
C3 H3 0.9300
C6 C5 1.387(3)
C6 H6 0.9300
C7 H7A 0.9700
C7 H7B 0.9699
C5 C4 1.381(4)
C5 H5 0.9300
C4 H4 0.9300
C8 H8A 0.9599
C8 H8B 0.9600
C8 H8C 0.9600
C9 H9A 0.9600
C9 H9B 0.9599
C9 H9C 0.9600

loop_
_geom_hbond_atom_site_label_D
_geom_hbond_atom_site_label_H
_geom_hbond_atom_site_label_A
_geom_hbond_distance_DH
_geom_hbond_distance_HA
_geom_hbond_distance_DA
_geom_hbond_angle_DHA
_geom_hbond_site_symmetry_A
N1 H1A N1 0.86 2.43 3.2527(19) 161.2 2_547
N1 H1B N2 0.86 2.39 2.945(3) 122.9 .

loop_
_cod_related_entry_id
_cod_related_entry_database
_cod_related_entry_code
1 ChemSpider 10554639
